data_7030539
loop_
_publ_author_name
'Panzner, Matthew J.'
'Hindi, Khadijah M.'
'Wright, Brian D.'
'Taylor, Jane B.'
'Han, Daniel S.'
'Youngs, Wiley J.'
'Cannon, Carolyn L.'

_publ_section_title
;
 A theobromine derived silver N-heterocyclic carbene: synthesis,
 characterization, and antimicrobial efficacy studies on cystic
 fibrosis relevant pathogens
;
_journal_coden_ASTM DTARAF
_journal_issue 35
_journal_name_full 'Dalton Transactions'
_journal_page_first 7308
_journal_page_last 7313
_journal_paper_doi 10.1039/b907726j
_journal_year 2009
_chemical_formula_moiety 'C10 H15 N4 O3, I'
_chemical_formula_sum 'C10 H15 I N4 O3'
_chemical_formula_weight 366.16
_chemical_name_common '1-(2-hydroxyethyl)-3,7,9-trimethylxanthinium iodide'
_space_group_IT_number 14
_symmetry_cell_setting monoclinic
_symmetry_space_group_name_Hall '-P 2ybc'
_symmetry_space_group_name_H-M 'P 1 21/c 1'
_atom_sites_solution_hydrogens geom
_atom_sites_solution_primary direct
_atom_sites_solution_secondary difmap
_audit_creation_method SHELXL-97
_cell_angle_alpha 90.00
_cell_angle_beta 104.119(2)
_cell_angle_gamma 90.00
_cell_formula_units_Z 4
_cell_length_a 15.0967(18)
_cell_length_b 10.4071(13)
_cell_length_c 8.7080(10)
_cell_measurement_reflns_used 2854
_cell_measurement_temperature 100(2)
_cell_measurement_theta_max 25.44
_cell_measurement_theta_min 2.40
_cell_volume 1326.8(3)
_computing_cell_refinement 'Bruker SMART'
_computing_data_collection 'Bruker SMART'
_computing_data_reduction 'Bruker SAINT'
_computing_molecular_graphics 'Bruker SHELXTL'
_computing_publication_material 'Bruker SHELXTL'
_computing_structure_refinement 'SHELXL-97 (Sheldrick, 2008)'
_computing_structure_solution 'SHELXS-97 (Sheldrick, 2008)'
_diffrn_ambient_temperature 100(2)
_diffrn_measured_fraction_theta_full 1.000
_diffrn_measured_fraction_theta_max 1.000
_diffrn_measurement_device_type 'CCD area detector'
_diffrn_measurement_method 'phi and omega scans'
_diffrn_radiation_monochromator graphite
_diffrn_radiation_source 'fine-focus sealed tube'
_diffrn_radiation_type MoK\a
_diffrn_radiation_wavelength 0.71073
_diffrn_reflns_av_R_equivalents 0.0498
_diffrn_reflns_av_sigmaI/netI 0.0462
_diffrn_reflns_limit_h_max 18
_diffrn_reflns_limit_h_min -18
_diffrn_reflns_limit_k_max 12
_diffrn_reflns_limit_k_min -12
_diffrn_reflns_limit_l_max 10
_diffrn_reflns_limit_l_min -10
_diffrn_reflns_number 10406
_diffrn_reflns_theta_full 26.29
_diffrn_reflns_theta_max 26.29
_diffrn_reflns_theta_min 2.40
_exptl_absorpt_coefficient_mu 2.421
_exptl_absorpt_correction_T_max 0.6299
_exptl_absorpt_correction_T_min 0.3776
_exptl_absorpt_correction_type multi-scan
_exptl_absorpt_process_details SADABS
_exptl_crystal_colour colorless
_exptl_crystal_density_diffrn 1.833
_exptl_crystal_density_meas ?
_exptl_crystal_density_method 'not measured'
_exptl_crystal_description block
_exptl_crystal_F_000 720
_exptl_crystal_size_max 0.37
_exptl_crystal_size_mid 0.29
_exptl_crystal_size_min 0.19
_refine_diff_density_max 1.963
_refine_diff_density_min -1.374
_refine_diff_density_rms 0.142
_refine_ls_extinction_method none
_refine_ls_goodness_of_fit_ref 1.077
_refine_ls_hydrogen_treatment constr
_refine_ls_matrix_type full
_refine_ls_number_parameters 167
_refine_ls_number_reflns 2684
_refine_ls_number_restraints 0
_refine_ls_restrained_S_all 1.077
_refine_ls_R_factor_all 0.0489
_refine_ls_R_factor_gt 0.0410
_refine_ls_shift/su_max 0.006
_refine_ls_shift/su_mean 0.001
_refine_ls_structure_factor_coef Fsqd
_refine_ls_weighting_details 'calc w=1/[\s^2^(Fo^2^)+(0.0605P)^2^+0.0000P] where P=(Fo^2^+2Fc^2^)/3'
_refine_ls_weighting_scheme calc
_refine_ls_wR_factor_gt 0.1014
_refine_ls_wR_factor_ref 0.1060
_reflns_number_gt 2299
_reflns_number_total 2684
_reflns_threshold_expression >2sigma(I)
_cod_duplicate_entry 7002086
_cod_data_source_file b907726j.txt
_cod_data_source_block 2
_cod_depositor_comments
;
The following automatic conversions were performed:

'_symmetry_cell_setting' value 'Monoclinic' changed to 'monoclinic'
according to
/usr/data/users/saulius/automatic-downloads/retrospective/RSC/lib/dictionaries/cif_core.dic
dictionary named 'cif_core.dic' version 2.4.2 from 2011-04-26.

Automatic conversion script
Id: cif_fix_values 2281 2013-09-26 08:29:07Z andrius 

The following automatic conversions were performed:

'_exptl_crystal_density_meas' value 'not measured' was changed to '?'
- the value is perceived as not measured.

Automatic conversion script
Id: cif_fix_values 3008 2015-01-20 13:52:24Z robertas 
;
_cod_original_sg_symbol_Hall -P2ybc
_cod_original_sg_symbol_H-M P2(1)/c
_cod_database_code 7030539

loop_
_symmetry_equiv_pos_as_xyz
'x, y, z'
'-x, y+1/2, -z+1/2'
'-x, -y, -z'
'x, -y-1/2, z-1/2'

loop_
_atom_site_label
_atom_site_type_symbol
_atom_site_fract_x
_atom_site_fract_y
_atom_site_fract_z
_atom_site_U_iso_or_equiv
_atom_site_adp_type
_atom_site_occupancy
_atom_site_symmetry_multiplicity
_atom_site_calc_flag
_atom_site_refinement_flags
I1 I 0.355568(17) 0.88414(3) 0.20022(3) 0.02675(14) Uani 1 1 d .
O1 O 0.2633(2) 0.2539(3) 0.7505(3) 0.0288(7) Uani 1 1 d .
O2 O 0.1341(2) 0.5427(3) 0.4931(3) 0.0287(7) Uani 1 1 d .
H2 H 0.1835 0.5672 0.5533 0.043 Uiso 1 1 calc R
O3 O 0.04993(18) 0.5430(3) 0.8266(3) 0.0255(6) Uani 1 1 d .
N1 N 0.1812(2) 0.6036(3) 1.1405(4) 0.0206(7) Uani 1 1 d .
N2 N 0.3181(2) 0.5195(3) 1.2037(4) 0.0202(7) Uani 1 1 d .
N3 N 0.3030(2) 0.3799(3) 0.9686(4) 0.0226(8) Uani 1 1 d .
N4 N 0.1575(2) 0.3980(3) 0.7871(4) 0.0220(8) Uani 1 1 d .
C1 C 0.2589(3) 0.6004(4) 1.2489(5) 0.0215(9) Uani 1 1 d .
H1 H 0.2717 0.6480 1.3449 0.026 Uiso 1 1 calc R
C2 C 0.2744(3) 0.4699(4) 1.0587(4) 0.0212(9) Uani 1 1 d .
C3 C 0.2429(3) 0.3385(4) 0.8319(5) 0.0238(9) Uani 1 1 d .
C4 C 0.1248(3) 0.4936(4) 0.8729(5) 0.0231(9) Uani 1 1 d .
C5 C 0.1894(3) 0.5224(4) 1.0182(5) 0.0209(8) Uani 1 1 d .
C6 C 0.1024(3) 0.6810(4) 1.1492(5) 0.0252(9) Uani 1 1 d .
H6A H 0.1156 0.7282 1.2496 0.038 Uiso 1 1 calc R
H6B H 0.0495 0.6249 1.1431 0.038 Uiso 1 1 calc R
H6C H 0.0889 0.7420 1.0609 0.038 Uiso 1 1 calc R
C7 C 0.4120(3) 0.5056(5) 1.2970(5) 0.0310(10) Uani 1 1 d .
H7A H 0.4537 0.5442 1.2396 0.046 Uiso 1 1 calc R
H7B H 0.4264 0.4142 1.3150 0.046 Uiso 1 1 calc R
H7C H 0.4189 0.5492 1.3990 0.046 Uiso 1 1 calc R
C8 C 0.3946(3) 0.3244(5) 1.0040(5) 0.0336(11) Uani 1 1 d .
H8A H 0.4382 0.3857 1.0663 0.050 Uiso 1 1 calc R
H8B H 0.4117 0.3054 0.9049 0.050 Uiso 1 1 calc R
H8C H 0.3953 0.2450 1.0647 0.050 Uiso 1 1 calc R
C9 C 0.0975(3) 0.3579(4) 0.6339(5) 0.0282(10) Uani 1 1 d .
H9A H 0.0349 0.3902 0.6267 0.034 Uiso 1 1 calc R
H9B H 0.0947 0.2629 0.6297 0.034 Uiso 1 1 calc R
C10 C 0.1297(3) 0.4065(4) 0.4948(5) 0.0279(10) Uani 1 1 d .
H10A H 0.1910 0.3708 0.4988 0.034 Uiso 1 1 calc R
H10B H 0.0875 0.3763 0.3958 0.034 Uiso 1 1 calc R

loop_
_atom_site_aniso_label
_atom_site_aniso_U_11
_atom_site_aniso_U_22
_atom_site_aniso_U_33
_atom_site_aniso_U_23
_atom_site_aniso_U_13
_atom_site_aniso_U_12
I1 0.0225(2) 0.0286(2) 0.0282(2) 0.00061(11) 0.00444(13) -0.00235(11)
O1 0.0351(17) 0.0233(15) 0.0272(16) -0.0026(13) 0.0064(13) 0.0069(13)
O2 0.0272(16) 0.0319(17) 0.0264(16) 0.0030(14) 0.0051(13) 0.0000(14)
O3 0.0194(15) 0.0287(16) 0.0265(15) 0.0005(13) 0.0021(12) 0.0024(13)
N1 0.0205(18) 0.0217(18) 0.0206(18) -0.0003(13) 0.0070(14) -0.0001(13)
N2 0.0173(17) 0.0216(17) 0.0214(18) 0.0010(14) 0.0044(13) -0.0006(14)
N3 0.0236(19) 0.0241(19) 0.0201(18) 0.0011(13) 0.0050(14) 0.0025(14)
N4 0.0250(19) 0.0224(19) 0.0177(18) -0.0005(13) 0.0035(15) -0.0018(14)
C1 0.021(2) 0.023(2) 0.020(2) -0.0017(16) 0.0053(16) -0.0035(16)
C2 0.024(2) 0.019(2) 0.019(2) 0.0048(16) 0.0033(16) 0.0013(17)
C3 0.029(2) 0.0171(19) 0.027(2) 0.0056(18) 0.0105(18) 0.0008(18)
C4 0.028(2) 0.016(2) 0.024(2) 0.0024(17) 0.0056(18) -0.0059(17)
C5 0.022(2) 0.0188(19) 0.022(2) -0.0007(16) 0.0065(16) -0.0034(16)
C6 0.024(2) 0.026(2) 0.026(2) 0.0023(18) 0.0079(17) 0.0052(18)
C7 0.023(2) 0.035(3) 0.030(2) -0.005(2) -0.0019(18) 0.0066(19)
C8 0.030(2) 0.040(3) 0.028(2) -0.003(2) 0.0021(18) 0.014(2)
C9 0.031(2) 0.024(2) 0.026(2) -0.0049(19) 0.0005(18) -0.0057(19)
C10 0.029(2) 0.031(2) 0.020(2) -0.0047(18) -0.0022(17) 0.0044(19)

loop_
_atom_type_symbol
_atom_type_description
_atom_type_scat_dispersion_real
_atom_type_scat_dispersion_imag
_atom_type_scat_source
C C 0.0033 0.0016 'International Tables Vol C Tables 4.2.6.8 and 6.1.1.4'
H H 0.0000 0.0000 'International Tables Vol C Tables 4.2.6.8 and 6.1.1.4'
N N 0.0061 0.0033 'International Tables Vol C Tables 4.2.6.8 and 6.1.1.4'
O O 0.0106 0.0060 'International Tables Vol C Tables 4.2.6.8 and 6.1.1.4'
I I -0.4742 1.8119 'International Tables Vol C Tables 4.2.6.8 and 6.1.1.4'

loop_
_geom_angle_atom_site_label_1
_geom_angle_atom_site_label_2
_geom_angle_atom_site_label_3
_geom_angle
C10 O2 H2 109.5
C1 N1 C5 107.7(3)
C1 N1 C6 125.1(4)
C5 N1 C6 127.2(3)
C1 N2 C2 107.3(3)
C1 N2 C7 121.4(3)
C2 N2 C7 131.1(3)
C2 N3 C3 118.7(3)
C2 N3 C8 124.6(4)
C3 N3 C8 116.7(3)
C3 N4 C4 125.9(3)
C3 N4 C9 116.6(3)
C4 N4 C9 117.5(3)
N1 C1 N2 110.1(4)
N1 C1 H1 124.9
N2 C1 H1 124.9
N3 C2 C5 122.7(4)
N3 C2 N2 129.9(4)
C5 C2 N2 107.3(3)
O1 C3 N3 121.6(4)
O1 C3 N4 120.4(4)
N3 C3 N4 118.0(4)
O3 C4 N4 122.8(4)
O3 C4 C5 125.7(4)
N4 C4 C5 111.5(4)
C2 C5 N1 107.5(3)
C2 C5 C4 122.9(4)
N1 C5 C4 129.6(4)
N1 C6 H6A 109.5
N1 C6 H6B 109.5
H6A C6 H6B 109.5
N1 C6 H6C 109.5
H6A C6 H6C 109.5
H6B C6 H6C 109.5
N2 C7 H7A 109.5
N2 C7 H7B 109.5
H7A C7 H7B 109.5
N2 C7 H7C 109.5
H7A C7 H7C 109.5
H7B C7 H7C 109.5
N3 C8 H8A 109.5
N3 C8 H8B 109.5
H8A C8 H8B 109.5
N3 C8 H8C 109.5
H8A C8 H8C 109.5
H8B C8 H8C 109.5
N4 C9 C10 112.6(4)
N4 C9 H9A 109.1
C10 C9 H9A 109.1
N4 C9 H9B 109.1
C10 C9 H9B 109.1
H9A C9 H9B 107.8
O2 C10 C9 111.8(4)
O2 C10 H10A 109.3
C9 C10 H10A 109.3
O2 C10 H10B 109.3
C9 C10 H10B 109.3
H10A C10 H10B 107.9

loop_
_geom_bond_atom_site_label_1
_geom_bond_atom_site_label_2
_geom_bond_distance
O1 C3 1.216(5)
O2 C10 1.419(5)
O2 H2 0.8400
O3 C4 1.218(5)
N1 C1 1.314(5)
N1 C5 1.390(5)
N1 C6 1.454(5)
N2 C1 1.354(5)
N2 C2 1.375(5)
N2 C7 1.459(5)
N3 C2 1.358(5)
N3 C3 1.377(5)
N3 C8 1.461(5)
N4 C3 1.398(5)
N4 C4 1.404(5)
N4 C9 1.479(5)
C1 H1 0.9500
C2 C5 1.360(5)
C4 C5 1.428(5)
C6 H6A 0.9800
C6 H6B 0.9800
C6 H6C 0.9800
C7 H7A 0.9800
C7 H7B 0.9800
C7 H7C 0.9800
C8 H8A 0.9800
C8 H8B 0.9800
C8 H8C 0.9800
C9 C10 1.499(6)
C9 H9A 0.9900
C9 H9B 0.9900
C10 H10A 0.9900
C10 H10B 0.9900

loop_
_geom_torsion_atom_site_label_1
_geom_torsion_atom_site_label_2
_geom_torsion_atom_site_label_3
_geom_torsion_atom_site_label_4
_geom_torsion
C5 N1 C1 N2 -0.5(4)
C6 N1 C1 N2 -179.6(4)
C2 N2 C1 N1 0.1(4)
C7 N2 C1 N1 175.2(4)
C3 N3 C2 C5 -1.1(6)
C8 N3 C2 C5 177.5(4)
C3 N3 C2 N2 174.7(4)
C8 N3 C2 N2 -6.6(7)
C1 N2 C2 N3 -176.1(4)
C7 N2 C2 N3 9.5(7)
C1 N2 C2 C5 0.3(4)
C7 N2 C2 C5 -174.1(4)
C2 N3 C3 O1 -176.5(4)
C8 N3 C3 O1 4.7(6)
C2 N3 C3 N4 4.4(5)
C8 N3 C3 N4 -174.3(4)
C4 N4 C3 O1 177.9(4)
C9 N4 C3 O1 -3.4(6)
C4 N4 C3 N3 -3.1(6)
C9 N4 C3 N3 175.6(4)
C3 N4 C4 O3 179.1(4)
C9 N4 C4 O3 0.4(6)
C3 N4 C4 C5 -1.6(6)
C9 N4 C4 C5 179.7(3)
N3 C2 C5 N1 176.1(4)
N2 C2 C5 N1 -0.6(4)
N3 C2 C5 C4 -4.0(6)
N2 C2 C5 C4 179.3(4)
C1 N1 C5 C2 0.7(4)
C6 N1 C5 C2 179.7(4)
C1 N1 C5 C4 -179.2(4)
C6 N1 C5 C4 -0.2(7)
O3 C4 C5 C2 -175.7(4)
N4 C4 C5 C2 5.1(5)
O3 C4 C5 N1 4.2(7)
N4 C4 C5 N1 -175.1(4)
C3 N4 C9 C10 -71.9(5)
C4 N4 C9 C10 106.9(4)
N4 C9 C10 O2 -59.5(5)
